data_7031337
loop_
_publ_author_name
'Sinha, Woormileela'
'Kumar, Mohit'
'Garai, Antara'
'Purohit, Chandra Shekhar'
'Som, Tapobrata'
'Kar, Sanjib'

_publ_section_title
;
 Semi-insulating behaviour of self-assembled tin(iv)corrole nanospheres.
;
_journal_issue 33
_journal_name_full 'Dalton transactions (Cambridge, England : 2003)'
_journal_page_first 12564
_journal_page_last 12573
_journal_paper_doi 10.1039/c4dt01257g
_journal_volume 43
_journal_year 2014
_chemical_formula_moiety 'C42 H27 Cl1 N6 O3 Sn1'
_chemical_formula_sum 'C42 H27 Cl N6 O3 Sn'
_chemical_formula_weight 817.84
_chemical_name_systematic
;
 ?
;
_space_group_IT_number 14
_symmetry_cell_setting monoclinic
_symmetry_space_group_name_Hall '-P 2ybc'
_symmetry_space_group_name_H-M 'P 1 21/c 1'
_atom_sites_solution_hydrogens geom
_atom_sites_solution_primary direct
_atom_sites_solution_secondary difmap
_audit_creation_method SHELXL-97
_cell_angle_alpha 90.00
_cell_angle_beta 97.845(3)
_cell_angle_gamma 90.00
_cell_formula_units_Z 4
_cell_length_a 17.9986(12)
_cell_length_b 12.5973(9)
_cell_length_c 16.2495(10)
_cell_measurement_reflns_used 8856
_cell_measurement_temperature 293(2)
_cell_measurement_theta_max 23.56
_cell_measurement_theta_min 2.26
_cell_volume 3649.8(4)
_computing_cell_refinement 'Bruker SAINT'
_computing_data_collection 'Bruker APEX2'
_computing_data_reduction 'Bruker SAINT'
_computing_molecular_graphics 'Bruker SHELXTL'
_computing_publication_material 'Bruker SHELXTL'
_computing_structure_refinement 'SHELXL-97 (Sheldrick, 2008)'
_computing_structure_solution 'SHELXS-97 (Sheldrick, 2008)'
_diffrn_ambient_temperature 293(2)
_diffrn_measured_fraction_theta_full 0.992
_diffrn_measured_fraction_theta_max 0.992
_diffrn_measurement_device_type 'Bruker APEX-II CCD'
_diffrn_measurement_method '\f and \w scans'
_diffrn_radiation_monochromator graphite
_diffrn_radiation_source 'fine-focus sealed tube'
_diffrn_radiation_type MoK\a
_diffrn_radiation_wavelength 0.71073
_diffrn_reflns_av_R_equivalents 0.0897
_diffrn_reflns_av_sigmaI/netI 0.0880
_diffrn_reflns_limit_h_max 25
_diffrn_reflns_limit_h_min -25
_diffrn_reflns_limit_k_max 17
_diffrn_reflns_limit_k_min -17
_diffrn_reflns_limit_l_max 22
_diffrn_reflns_limit_l_min -20
_diffrn_reflns_number 66404
_diffrn_reflns_theta_full 30.15
_diffrn_reflns_theta_max 30.15
_diffrn_reflns_theta_min 2.26
_diffrn_standards_decay_% 0
_diffrn_standards_number 0
_exptl_absorpt_coefficient_mu 0.822
_exptl_absorpt_correction_T_max 0.7460
_exptl_absorpt_correction_T_min 0.6346
_exptl_absorpt_correction_type sphere
_exptl_absorpt_process_details 'SADBS, Bruker, 2008'
_exptl_crystal_colour Purple
_exptl_crystal_density_diffrn 1.488
_exptl_crystal_density_method 'not measured'
_exptl_crystal_description Needle
_exptl_crystal_F_000 1648
_exptl_crystal_size_max 0.32
_exptl_crystal_size_mid 0.28
_exptl_crystal_size_min 0.2
_refine_diff_density_max 1.112
_refine_diff_density_min -0.785
_refine_diff_density_rms 0.085
_refine_ls_extinction_method none
_refine_ls_goodness_of_fit_ref 1.041
_refine_ls_hydrogen_treatment mixed
_refine_ls_matrix_type full
_refine_ls_number_parameters 481
_refine_ls_number_reflns 10701
_refine_ls_number_restraints 0
_refine_ls_restrained_S_all 1.041
_refine_ls_R_factor_all 0.0990
_refine_ls_R_factor_gt 0.0513
_refine_ls_shift/su_max 0.000
_refine_ls_shift/su_mean 0.000
_refine_ls_structure_factor_coef Fsqd
_refine_ls_weighting_details 'calc w=1/[\s^2^(Fo^2^)+(0.0289P)^2^+4.1155P] where P=(Fo^2^+2Fc^2^)/3'
_refine_ls_weighting_scheme calc
_refine_ls_wR_factor_gt 0.1181
_refine_ls_wR_factor_ref 0.1435
_reflns_number_gt 6627
_reflns_number_total 10701
_reflns_threshold_expression >2\s(I)
_cod_data_source_file c4dt01257g2.cif
_cod_data_source_block sanjib_sn
_cod_depositor_comments
;
The following automatic conversions were performed:

'_exptl_absorpt_correction_type' value 'Sphere' changed to 'sphere'
according to
/usr/data/users/saulius/crontab/automatic-downloads/rss-feeds/RSC/lib/dictionaries/cif_core.dic
dictionary named 'cif_core.dic' version 2.4.2 from 2011-04-26.

Automatic conversion script
Id: cif_fix_values 2281 2013-09-26 08:29:07Z andrius 

 Adding full bibliography for 7031337--7031339.cif.
;
_cod_database_code 7031337

loop_
_symmetry_equiv_pos_as_xyz
'x, y, z'
'-x, y+1/2, -z+1/2'
'-x, -y, -z'
'x, -y-1/2, z-1/2'

loop_
_atom_site_label
_atom_site_type_symbol
_atom_site_fract_x
_atom_site_fract_y
_atom_site_fract_z
_atom_site_U_iso_or_equiv
_atom_site_adp_type
_atom_site_occupancy
_atom_site_symmetry_multiplicity
_atom_site_calc_flag
_atom_site_refinement_flags
C1 C 0.5168(2) 0.8935(3) 0.2543(3) 0.0517(10) Uani 1 1 d .
C2 C 0.5919(2) 0.9087(4) 0.2895(3) 0.0638(12) Uani 1 1 d .
H2 H 0.6308 0.9302 0.2612 0.077 Uiso 1 1 calc R
C3 C 0.5977(2) 0.8865(3) 0.3726(3) 0.0598(11) Uani 1 1 d .
H3 H 0.6413 0.8906 0.4105 0.072 Uiso 1 1 calc R
C4 C 0.5257(2) 0.8561(3) 0.3912(3) 0.0510(9) Uani 1 1 d .
C5 C 0.4970(2) 0.8391(3) 0.4678(3) 0.0474(9) Uani 1 1 d .
C6 C 0.4202(2) 0.8399(3) 0.4759(2) 0.0467(8) Uani 1 1 d .
C7 C 0.3852(3) 0.8229(3) 0.5488(3) 0.0558(10) Uani 1 1 d .
H7 H 0.4101 0.8068 0.6013 0.067 Uiso 1 1 calc R
C8 C 0.3099(2) 0.8341(3) 0.5290(3) 0.0545(10) Uani 1 1 d .
H8 H 0.2749 0.8276 0.5659 0.065 Uiso 1 1 calc R
C9 C 0.2932(2) 0.8572(3) 0.4431(2) 0.0467(9) Uani 1 1 d .
C10 C 0.2229(2) 0.8732(3) 0.3951(2) 0.0485(9) Uani 1 1 d .
C11 C 0.2093(2) 0.8919(3) 0.3086(2) 0.0470(9) Uani 1 1 d .
C12 C 0.1391(2) 0.9071(4) 0.2563(3) 0.0582(10) Uani 1 1 d .
H12 H 0.0919 0.9052 0.2734 0.070 Uiso 1 1 calc R
C13 C 0.1534(2) 0.9245(4) 0.1779(3) 0.0578(10) Uani 1 1 d .
H13 H 0.1172 0.9361 0.1322 0.069 Uiso 1 1 calc R
C14 C 0.2321(2) 0.9225(3) 0.1758(2) 0.0498(9) Uani 1 1 d .
C15 C 0.2719(2) 0.9443(3) 0.1083(2) 0.0508(9) Uani 1 1 d .
C16 C 0.3509(2) 0.9389(3) 0.1140(2) 0.0485(9) Uani 1 1 d .
C17 C 0.4024(3) 0.9812(4) 0.0628(3) 0.0623(12) Uani 1 1 d .
H17 H 0.3895 1.0128 0.0111 0.075 Uiso 1 1 calc R
C18 C 0.4742(3) 0.9672(4) 0.1027(3) 0.0675(13) Uani 1 1 d .
H18 H 0.5181 0.9876 0.0829 0.081 Uiso 1 1 calc R
C19 C 0.4691(2) 0.9164(3) 0.1789(3) 0.0516(10) Uani 1 1 d .
C20 C 0.5540(2) 0.8256(3) 0.5421(3) 0.0518(9) Uani 1 1 d .
C21 C 0.5515(3) 0.8805(3) 0.6156(3) 0.0601(11) Uani 1 1 d .
H21 H 0.5114 0.9256 0.6204 0.072 Uiso 1 1 calc R
C22 C 0.6079(3) 0.8693(4) 0.6821(3) 0.0710(13) Uani 1 1 d .
H22 H 0.6051 0.9055 0.7314 0.085 Uiso 1 1 calc R
C23 C 0.6689(3) 0.8032(4) 0.6746(4) 0.0733(14) Uani 1 1 d .
C24 C 0.6711(3) 0.7462(4) 0.6027(4) 0.0753(14) Uani 1 1 d .
H24 H 0.7110 0.7007 0.5981 0.090 Uiso 1 1 calc R
C25 C 0.6139(3) 0.7569(3) 0.5372(3) 0.0626(11) Uani 1 1 d .
H25 H 0.6155 0.7175 0.4891 0.075 Uiso 1 1 calc R
C26 C 0.7299(4) 0.7969(5) 0.7409(5) 0.097(2) Uani 1 1 d .
C27 C 0.1562(2) 0.8674(3) 0.4415(3) 0.0490(9) Uani 1 1 d .
C28 C 0.1470(2) 0.9410(3) 0.5026(3) 0.0550(10) Uani 1 1 d .
C29 C 0.0880(2) 0.9292(4) 0.5492(3) 0.0669(13) Uani 1 1 d .
H29 H 0.0824 0.9769 0.5916 0.080 Uiso 1 1 calc R
C30 C 0.0374(2) 0.8458(4) 0.5321(3) 0.0673(13) Uani 1 1 d .
C31 C 0.0453(3) 0.7754(4) 0.4690(3) 0.0678(13) Uani 1 1 d .
C32 C 0.1043(2) 0.7861(4) 0.4253(3) 0.0589(11) Uani 1 1 d .
H32 H 0.1099 0.7376 0.3835 0.071 Uiso 1 1 calc R
C33 C 0.1836(4) 1.1018(5) 0.5773(5) 0.119(3) Uani 1 1 d .
H33A H 0.1313 1.1202 0.5712 0.178 Uiso 1 1 calc R
H33B H 0.2127 1.1641 0.5701 0.178 Uiso 1 1 calc R
H33C H 0.1985 1.0729 0.6317 0.178 Uiso 1 1 calc R
C34 C -0.0301(4) 0.8871(6) 0.6443(4) 0.109(2) Uani 1 1 d .
H34A H 0.0117 0.8743 0.6866 0.164 Uiso 1 1 calc R
H34B H -0.0758 0.8683 0.6649 0.164 Uiso 1 1 calc R
H34C H -0.0314 0.9610 0.6295 0.164 Uiso 1 1 calc R
C35 C -0.0099(5) 0.6450(7) 0.3747(6) 0.133(4) Uani 1 1 d .
H35A H -0.047(2) 0.592(3) 0.3698(6) 0.200 Uiso 1 1 calc R
H35B H 0.037(2) 0.6141(18) 0.3700(6) 0.200 Uiso 1 1 calc R
H35C H -0.0217(8) 0.696(3) 0.332(2) 0.200 Uiso 1 1 calc R
C36 C 0.2298(2) 0.9838(3) 0.0286(3) 0.0522(9) Uani 1 1 d .
C37 C 0.2399(3) 0.9383(4) -0.0467(3) 0.0601(11) Uani 1 1 d .
H37 H 0.2742 0.8832 -0.0475 0.072 Uiso 1 1 calc R
C38 C 0.2002(3) 0.9728(4) -0.1204(3) 0.0623(11) Uani 1 1 d .
H38 H 0.2069 0.9400 -0.1702 0.075 Uiso 1 1 calc R
C39 C 0.1509(2) 1.0554(4) -0.1200(3) 0.0606(11) Uani 1 1 d .
C40 C 0.1412(3) 1.1054(4) -0.0461(3) 0.0645(12) Uani 1 1 d .
H40 H 0.1083 1.1622 -0.0461 0.077 Uiso 1 1 calc R
C41 C 0.1814(2) 1.0696(4) 0.0280(3) 0.0594(11) Uani 1 1 d .
H41 H 0.1756 1.1035 0.0776 0.071 Uiso 1 1 calc R
C42 C 0.1053(3) 1.0871(5) -0.1963(3) 0.0750(14) Uani 1 1 d .
N1 N 0.47901(18) 0.8590(3) 0.3174(2) 0.0504(8) Uani 1 1 d .
N2 N 0.36149(17) 0.8599(3) 0.4114(2) 0.0468(7) Uani 1 1 d .
N3 N 0.26463(17) 0.9006(3) 0.25739(19) 0.0473(7) Uani 1 1 d .
N4 N 0.39429(17) 0.8976(2) 0.1822(2) 0.0470(7) Uani 1 1 d .
N5 N 0.7793(4) 0.7914(5) 0.7920(4) 0.130(2) Uani 1 1 d .
N6 N 0.0670(3) 1.1096(5) -0.2559(3) 0.1074(18) Uani 1 1 d .
O1 O 0.1959(2) 1.0230(3) 0.5147(3) 0.0919(12) Uani 1 1 d .
O2 O -0.0223(2) 0.8262(3) 0.5746(3) 0.0971(13) Uani 1 1 d .
O3 O -0.0069(3) 0.6958(4) 0.4538(3) 0.1173(17) Uani 1 1 d .
Cl1 Cl 0.34888(9) 0.65002(9) 0.27010(9) 0.0762(4) Uani 1 1 d .
Sn1 Sn 0.366633(14) 0.83160(2) 0.289200(16) 0.04370(10) Uani 1 1 d .

loop_
_atom_site_aniso_label
_atom_site_aniso_U_11
_atom_site_aniso_U_22
_atom_site_aniso_U_33
_atom_site_aniso_U_23
_atom_site_aniso_U_13
_atom_site_aniso_U_12
C1 0.049(2) 0.046(2) 0.066(3) 0.0092(19) 0.0256(19) 0.0063(16)
C2 0.047(2) 0.058(3) 0.091(4) 0.016(2) 0.028(2) 0.0029(19)
C3 0.047(2) 0.058(3) 0.076(3) 0.014(2) 0.011(2) 0.0023(19)
C4 0.051(2) 0.045(2) 0.059(3) 0.0039(18) 0.0118(19) 0.0065(16)
C5 0.052(2) 0.0399(19) 0.051(2) 0.0041(16) 0.0072(17) 0.0039(16)
C6 0.052(2) 0.043(2) 0.046(2) 0.0022(16) 0.0109(17) 0.0043(16)
C7 0.063(3) 0.060(3) 0.045(2) 0.0049(19) 0.0116(19) 0.003(2)
C8 0.064(2) 0.059(2) 0.044(2) 0.0054(18) 0.0197(19) 0.002(2)
C9 0.050(2) 0.046(2) 0.048(2) 0.0021(16) 0.0195(17) 0.0029(16)
C10 0.049(2) 0.050(2) 0.051(2) 0.0024(17) 0.0237(18) 0.0037(17)
C11 0.0441(19) 0.050(2) 0.051(2) 0.0049(17) 0.0204(17) 0.0035(16)
C12 0.047(2) 0.071(3) 0.060(3) 0.007(2) 0.0176(19) 0.004(2)
C13 0.053(2) 0.070(3) 0.051(2) 0.011(2) 0.0098(19) 0.009(2)
C14 0.048(2) 0.057(2) 0.046(2) 0.0056(18) 0.0130(17) 0.0074(17)
C15 0.061(2) 0.049(2) 0.046(2) 0.0077(17) 0.0179(18) 0.0091(18)
C16 0.055(2) 0.047(2) 0.047(2) 0.0088(17) 0.0198(18) 0.0092(17)
C17 0.067(3) 0.070(3) 0.055(3) 0.025(2) 0.028(2) 0.014(2)
C18 0.060(3) 0.080(3) 0.070(3) 0.024(2) 0.033(2) 0.012(2)
C19 0.052(2) 0.051(2) 0.058(2) 0.0094(18) 0.0270(19) 0.0103(17)
C20 0.055(2) 0.0401(19) 0.059(3) 0.0048(18) 0.0046(19) 0.0029(17)
C21 0.066(3) 0.042(2) 0.071(3) -0.004(2) 0.004(2) 0.0074(19)
C22 0.091(4) 0.056(3) 0.061(3) -0.007(2) -0.007(3) 0.001(3)
C23 0.078(3) 0.059(3) 0.077(4) 0.009(3) -0.011(3) 0.000(2)
C24 0.070(3) 0.063(3) 0.089(4) 0.004(3) -0.005(3) 0.015(2)
C25 0.066(3) 0.053(2) 0.067(3) 0.002(2) 0.001(2) 0.011(2)
C26 0.102(5) 0.074(4) 0.104(5) 0.005(3) -0.028(4) 0.016(3)
C27 0.045(2) 0.057(2) 0.049(2) -0.0003(18) 0.0207(17) -0.0039(17)
C28 0.048(2) 0.057(2) 0.063(3) -0.008(2) 0.0178(19) -0.0066(18)
C29 0.061(3) 0.081(3) 0.064(3) -0.026(2) 0.027(2) -0.005(2)
C30 0.052(2) 0.091(4) 0.064(3) -0.008(2) 0.028(2) -0.016(2)
C31 0.061(3) 0.080(3) 0.067(3) -0.013(2) 0.025(2) -0.025(2)
C32 0.064(3) 0.061(3) 0.056(3) -0.006(2) 0.022(2) -0.005(2)
C33 0.105(5) 0.089(4) 0.164(7) -0.060(5) 0.023(5) -0.021(4)
C34 0.112(5) 0.141(6) 0.089(4) -0.038(4) 0.067(4) -0.027(4)
C35 0.118(6) 0.131(6) 0.156(8) -0.080(6) 0.039(5) -0.047(5)
C36 0.057(2) 0.052(2) 0.051(2) 0.0082(18) 0.0181(19) 0.0061(18)
C37 0.067(3) 0.058(2) 0.058(3) 0.004(2) 0.015(2) 0.015(2)
C38 0.074(3) 0.067(3) 0.047(2) 0.001(2) 0.012(2) 0.010(2)
C39 0.061(3) 0.070(3) 0.051(3) 0.009(2) 0.009(2) 0.001(2)
C40 0.060(3) 0.067(3) 0.069(3) 0.015(2) 0.021(2) 0.018(2)
C41 0.065(3) 0.067(3) 0.050(2) 0.006(2) 0.020(2) 0.018(2)
C42 0.063(3) 0.090(4) 0.070(3) 0.014(3) 0.003(3) -0.003(3)
N1 0.0450(17) 0.0556(19) 0.054(2) 0.0086(15) 0.0178(15) 0.0026(14)
N2 0.0454(17) 0.0548(18) 0.0430(18) 0.0016(14) 0.0159(14) 0.0040(14)
N3 0.0473(17) 0.0555(19) 0.0420(17) 0.0051(14) 0.0170(14) 0.0056(14)
N4 0.0495(17) 0.0470(17) 0.0488(18) 0.0102(14) 0.0217(14) 0.0057(14)
N5 0.139(5) 0.109(4) 0.121(5) 0.000(4) -0.059(4) 0.006(4)
N6 0.089(3) 0.140(5) 0.087(4) 0.030(3) -0.013(3) 0.005(3)
O1 0.086(2) 0.080(2) 0.119(3) -0.038(2) 0.048(2) -0.026(2)
O2 0.081(2) 0.129(3) 0.094(3) -0.028(2) 0.058(2) -0.036(2)
O3 0.103(3) 0.135(4) 0.127(4) -0.050(3) 0.061(3) -0.065(3)
Cl1 0.1089(10) 0.0431(6) 0.0823(9) -0.0011(5) 0.0334(7) -0.0076(6)
Sn1 0.04670(15) 0.04277(14) 0.04500(16) 0.00547(11) 0.01838(11) 0.00405(11)

loop_
_atom_type_symbol
_atom_type_description
_atom_type_scat_dispersion_real
_atom_type_scat_dispersion_imag
_atom_type_scat_source
C C 0.0033 0.0016 'International Tables Vol C Tables 4.2.6.8 and 6.1.1.4'
H H 0.0000 0.0000 'International Tables Vol C Tables 4.2.6.8 and 6.1.1.4'
N N 0.0061 0.0033 'International Tables Vol C Tables 4.2.6.8 and 6.1.1.4'
O O 0.0106 0.0060 'International Tables Vol C Tables 4.2.6.8 and 6.1.1.4'
Cl Cl 0.1484 0.1585 'International Tables Vol C Tables 4.2.6.8 and 6.1.1.4'
Sn Sn -0.6537 1.4246 'International Tables Vol C Tables 4.2.6.8 and 6.1.1.4'

loop_
_geom_angle_atom_site_label_1
_geom_angle_atom_site_label_2
_geom_angle_atom_site_label_3
_geom_angle
N1 C1 C2 106.6(4)
N1 C1 C19 113.8(3)
C2 C1 C19 138.9(4)
C3 C2 C1 108.2(4)
C3 C2 H2 125.9
C1 C2 H2 125.9
C2 C3 C4 108.4(4)
C2 C3 H3 125.8
C4 C3 H3 125.8
N1 C4 C3 105.9(4)
N1 C4 C5 121.1(4)
C3 C4 C5 132.4(4)
C6 C5 C4 123.9(4)
C6 C5 C20 120.3(4)
C4 C5 C20 115.8(4)
N2 C6 C5 125.5(3)
N2 C6 C7 105.8(3)
C5 C6 C7 128.7(4)
C8 C7 C6 109.1(4)
C8 C7 H7 125.5
C6 C7 H7 125.5
C7 C8 C9 109.0(4)
C7 C8 H8 125.5
C9 C8 H8 125.5
N2 C9 C10 124.3(3)
N2 C9 C8 106.8(3)
C10 C9 C8 129.0(3)
C9 C10 C11 126.5(3)
C9 C10 C27 115.7(3)
C11 C10 C27 117.7(4)
N3 C11 C10 124.7(3)
N3 C11 C12 106.2(3)
C10 C11 C12 129.1(3)
C13 C12 C11 108.3(4)
C13 C12 H12 125.8
C11 C12 H12 125.8
C12 C13 C14 109.8(4)
C12 C13 H13 125.1
C14 C13 H13 125.1
N3 C14 C15 125.5(3)
N3 C14 C13 105.6(3)
C15 C14 C13 128.8(4)
C16 C15 C14 123.5(4)
C16 C15 C36 117.3(3)
C14 C15 C36 119.0(3)
N4 C16 C15 121.8(3)
N4 C16 C17 105.6(3)
C15 C16 C17 132.1(4)
C18 C17 C16 108.6(4)
C18 C17 H17 125.7
C16 C17 H17 125.7
C17 C18 C19 107.6(4)
C17 C18 H18 126.2
C19 C18 H18 126.2
N4 C19 C18 107.1(4)
N4 C19 C1 114.2(3)
C18 C19 C1 138.0(4)
C21 C20 C25 118.4(4)
C21 C20 C5 122.9(4)
C25 C20 C5 118.7(4)
C22 C21 C20 120.9(4)
C22 C21 H21 119.5
C20 C21 H21 119.5
C21 C22 C23 119.6(5)
C21 C22 H22 120.2
C23 C22 H22 120.2
C24 C23 C22 119.9(5)
C24 C23 C26 120.2(5)
C22 C23 C26 119.9(5)
C23 C24 C25 119.9(5)
C23 C24 H24 120.1
C25 C24 H24 120.1
C24 C25 C20 121.2(5)
C24 C25 H25 119.4
C20 C25 H25 119.4
N5 C26 C23 178.3(9)
C28 C27 C32 119.1(3)
C28 C27 C10 120.6(4)
C32 C27 C10 120.3(4)
O1 C28 C27 118.4(3)
O1 C28 C29 122.1(4)
C27 C28 C29 119.6(4)
C30 C29 C28 119.8(4)
C30 C29 H29 120.1
C28 C29 H29 120.1
O2 C30 C31 115.1(4)
O2 C30 C29 124.7(4)
C31 C30 C29 120.2(4)
C32 C31 O3 122.8(4)
C32 C31 C30 119.4(4)
O3 C31 C30 117.8(4)
C31 C32 C27 121.8(4)
C31 C32 H32 119.1
C27 C32 H32 119.1
O1 C33 H33A 109.5
O1 C33 H33B 109.5
H33A C33 H33B 109.5
O1 C33 H33C 109.5
H33A C33 H33C 109.5
H33B C33 H33C 109.5
O2 C34 H34A 109.5
O2 C34 H34B 109.5
H34A C34 H34B 109.5
O2 C34 H34C 109.5
H34A C34 H34C 109.5
H34B C34 H34C 109.5
O3 C35 H35A 109.5
O3 C35 H35B 109.5
H35A C35 H35B 109.5
O3 C35 H35C 109.5
H35A C35 H35C 109.5
H35B C35 H35C 109.5
C37 C36 C41 118.3(4)
C37 C36 C15 121.0(4)
C41 C36 C15 120.6(4)
C38 C37 C36 121.5(4)
C38 C37 H37 119.2
C36 C37 H37 119.2
C39 C38 C37 119.6(4)
C39 C38 H38 120.2
C37 C38 H38 120.2
C38 C39 C40 120.5(4)
C38 C39 C42 119.9(4)
C40 C39 C42 119.5(4)
C39 C40 C41 119.3(4)
C39 C40 H40 120.3
C41 C40 H40 120.3
C36 C41 C40 120.6(4)
C36 C41 H41 119.7
C40 C41 H41 119.7
N6 C42 C39 177.3(6)
C4 N1 C1 110.8(3)
C4 N1 Sn1 131.6(3)
C1 N1 Sn1 117.5(3)
C9 N2 C6 109.4(3)
C9 N2 Sn1 121.0(3)
C6 N2 Sn1 124.5(2)
C11 N3 C14 110.0(3)
C11 N3 Sn1 120.7(3)
C14 N3 Sn1 124.8(2)
C16 N4 C19 110.8(3)
C16 N4 Sn1 131.6(2)
C19 N4 Sn1 117.1(3)
C28 O1 C33 117.5(4)
C30 O2 C34 118.7(4)
C31 O3 C35 115.4(5)
N2 Sn1 N3 90.77(12)
N2 Sn1 N1 85.81(13)
N3 Sn1 N1 144.84(13)
N2 Sn1 N4 143.76(13)
N3 Sn1 N4 85.77(12)
N1 Sn1 N4 76.93(13)
N2 Sn1 Cl1 106.23(10)
N3 Sn1 Cl1 106.48(10)
N1 Sn1 Cl1 108.07(10)
N4 Sn1 Cl1 109.34(10)

loop_
_geom_bond_atom_site_label_1
_geom_bond_atom_site_label_2
_geom_bond_distance
C1 N1 1.376(5)
C1 C2 1.407(6)
C1 C19 1.426(6)
C2 C3 1.369(6)
C2 H2 0.9300
C3 C4 1.423(6)
C3 H3 0.9300
C4 N1 1.368(5)
C4 C5 1.427(6)
C5 C6 1.406(5)
C5 C20 1.483(6)
C6 N2 1.405(5)
C6 C7 1.432(5)
C7 C8 1.357(6)
C7 H7 0.9300
C8 C9 1.419(6)
C8 H8 0.9300
C9 N2 1.396(4)
C9 C10 1.408(6)
C10 C11 1.412(5)
C10 C27 1.503(5)
C11 N3 1.387(4)
C11 C12 1.436(6)
C12 C13 1.352(6)
C12 H12 0.9300
C13 C14 1.422(5)
C13 H13 0.9300
C14 N3 1.402(5)
C14 C15 1.416(5)
C15 C16 1.414(5)
C15 C36 1.495(6)
C16 N4 1.369(5)
C16 C17 1.430(5)
C17 C18 1.375(6)
C17 H17 0.9300
C18 C19 1.408(6)
C18 H18 0.9300
C19 N4 1.375(5)
C20 C21 1.387(6)
C20 C25 1.393(6)
C21 C22 1.385(7)
C21 H21 0.9300
C22 C23 1.397(7)
C22 H22 0.9300
C23 C24 1.376(8)
C23 C26 1.431(8)
C24 C25 1.382(7)
C24 H24 0.9300
C25 H25 0.9300
C26 N5 1.135(7)
C27 C28 1.385(6)
C27 C32 1.388(6)
C28 O1 1.354(5)
C28 C29 1.394(5)
C29 C30 1.393(6)
C29 H29 0.9300
C30 O2 1.377(5)
C30 C31 1.378(7)
C31 C32 1.362(6)
C31 O3 1.373(6)
C32 H32 0.9300
C33 O1 1.460(7)
C33 H33A 0.9600
C33 H33B 0.9600
C33 H33C 0.9600
C34 O2 1.390(6)
C34 H34A 0.9600
C34 H34B 0.9600
C34 H34C 0.9600
C35 O3 1.431(8)
C35 H35A 0.9434
C35 H35B 0.9434
C35 H35C 0.9434
C36 C37 1.385(6)
C36 C41 1.388(6)
C37 C38 1.378(6)
C37 H37 0.9300
C38 C39 1.368(6)
C38 H38 0.9300
C39 C40 1.388(6)
C39 C42 1.447(7)
C40 C41 1.392(6)
C40 H40 0.9300
C41 H41 0.9300
C42 N6 1.146(6)
N1 Sn1 2.041(3)
N2 Sn1 2.033(3)
N3 Sn1 2.033(3)
N4 Sn1 2.049(3)
Cl1 Sn1 2.3245(11)

loop_
_geom_torsion_atom_site_label_1
_geom_torsion_atom_site_label_2
_geom_torsion_atom_site_label_3
_geom_torsion_atom_site_label_4
_geom_torsion
N1 C1 C2 C3 -1.7(5)
C19 C1 C2 C3 167.2(5)
C1 C2 C3 C4 0.3(5)
C2 C3 C4 N1 1.3(5)
C2 C3 C4 C5 -169.9(4)
N1 C4 C5 C6 -9.8(6)
C3 C4 C5 C6 160.3(4)
N1 C4 C5 C20 173.3(3)
C3 C4 C5 C20 -16.6(6)
C4 C5 C6 N2 -1.8(6)
C20 C5 C6 N2 175.0(3)
C4 C5 C6 C7 179.3(4)
C20 C5 C6 C7 -4.0(6)
N2 C6 C7 C8 -1.0(5)
C5 C6 C7 C8 178.1(4)
C6 C7 C8 C9 0.7(5)
C7 C8 C9 N2 -0.2(5)
C7 C8 C9 C10 178.8(4)
N2 C9 C10 C11 1.5(6)
C8 C9 C10 C11 -177.2(4)
N2 C9 C10 C27 -179.7(4)
C8 C9 C10 C27 1.5(6)
C9 C10 C11 N3 -2.0(7)
C27 C10 C11 N3 179.2(4)
C9 C10 C11 C12 178.9(4)
C27 C10 C11 C12 0.2(6)
N3 C11 C12 C13 -0.4(5)
C10 C11 C12 C13 178.8(4)
C11 C12 C13 C14 -0.5(5)
C12 C13 C14 N3 1.2(5)
C12 C13 C14 C15 -175.1(4)
N3 C14 C15 C16 4.8(7)
C13 C14 C15 C16 -179.6(4)
N3 C14 C15 C36 -169.9(4)
C13 C14 C15 C36 5.8(7)
C14 C15 C16 N4 9.4(6)
C36 C15 C16 N4 -175.8(4)
C14 C15 C16 C17 -162.2(5)
C36 C15 C16 C17 12.5(7)
N4 C16 C17 C18 -1.9(5)
C15 C16 C17 C18 170.7(5)
C16 C17 C18 C19 0.0(6)
C17 C18 C19 N4 1.9(5)
C17 C18 C19 C1 -167.6(5)
N1 C1 C19 N4 -1.5(5)
C2 C1 C19 N4 -169.8(5)
N1 C1 C19 C18 167.5(5)
C2 C1 C19 C18 -0.8(9)
C6 C5 C20 C21 -45.8(6)
C4 C5 C20 C21 131.2(4)
C6 C5 C20 C25 136.1(4)
C4 C5 C20 C25 -46.9(5)
C25 C20 C21 C22 1.3(7)
C5 C20 C21 C22 -176.8(4)
C20 C21 C22 C23 1.2(7)
C21 C22 C23 C24 -2.8(8)
C21 C22 C23 C26 175.7(5)
C22 C23 C24 C25 1.8(8)
C26 C23 C24 C25 -176.6(5)
C23 C24 C25 C20 0.8(8)
C21 C20 C25 C24 -2.3(7)
C5 C20 C25 C24 175.9(4)
C24 C23 C26 N5 27(25)
C22 C23 C26 N5 -151(25)
C9 C10 C27 C28 64.4(5)
C11 C10 C27 C28 -116.7(5)
C9 C10 C27 C32 -113.6(5)
C11 C10 C27 C32 65.2(5)
C32 C27 C28 O1 -176.7(4)
C10 C27 C28 O1 5.3(7)
C32 C27 C28 C29 3.0(7)
C10 C27 C28 C29 -175.0(4)
O1 C28 C29 C30 177.5(5)
C27 C28 C29 C30 -2.2(7)
C28 C29 C30 O2 179.4(5)
C28 C29 C30 C31 -0.3(8)
O2 C30 C31 C32 -177.7(5)
C29 C30 C31 C32 2.0(8)
O2 C30 C31 O3 1.5(8)
C29 C30 C31 O3 -178.8(5)
O3 C31 C32 C27 179.7(5)
C30 C31 C32 C27 -1.2(8)
C28 C27 C32 C31 -1.4(7)
C10 C27 C32 C31 176.7(5)
C16 C15 C36 C37 53.7(6)
C14 C15 C36 C37 -131.3(4)
C16 C15 C36 C41 -124.1(4)
C14 C15 C36 C41 50.8(6)
C41 C36 C37 C38 -3.4(7)
C15 C36 C37 C38 178.7(4)
C36 C37 C38 C39 1.5(7)
C37 C38 C39 C40 0.7(7)
C37 C38 C39 C42 -175.7(4)
C38 C39 C40 C41 -1.0(7)
C42 C39 C40 C41 175.5(4)
C37 C36 C41 C40 3.1(7)
C15 C36 C41 C40 -179.0(4)
C39 C40 C41 C36 -1.0(7)
C38 C39 C42 N6 92(15)
C40 C39 C42 N6 -84(15)
C3 C4 N1 C1 -2.4(4)
C5 C4 N1 C1 170.0(3)
C3 C4 N1 Sn1 -177.7(3)
C5 C4 N1 Sn1 -5.3(6)
C2 C1 N1 C4 2.6(5)
C19 C1 N1 C4 -169.5(3)
C2 C1 N1 Sn1 178.6(3)
C19 C1 N1 Sn1 6.6(4)
C10 C9 N2 C6 -179.5(4)
C8 C9 N2 C6 -0.5(4)
C10 C9 N2 Sn1 -23.6(5)
C8 C9 N2 Sn1 155.3(3)
C5 C6 N2 C9 -178.2(4)
C7 C6 N2 C9 0.9(4)
C5 C6 N2 Sn1 27.0(5)
C7 C6 N2 Sn1 -153.9(3)
C10 C11 N3 C14 -178.1(4)
C12 C11 N3 C14 1.2(4)
C10 C11 N3 Sn1 24.5(5)
C12 C11 N3 Sn1 -156.2(3)
C15 C14 N3 C11 175.0(4)
C13 C14 N3 C11 -1.5(5)
C15 C14 N3 Sn1 -28.7(6)
C13 C14 N3 Sn1 154.8(3)
C15 C16 N4 C19 -170.4(4)
C17 C16 N4 C19 3.2(5)
C15 C16 N4 Sn1 1.6(6)
C17 C16 N4 Sn1 175.2(3)
C18 C19 N4 C16 -3.3(5)
C1 C19 N4 C16 169.1(3)
C18 C19 N4 Sn1 -176.5(3)
C1 C19 N4 Sn1 -4.2(4)
C27 C28 O1 C33 177.8(5)
C29 C28 O1 C33 -2.0(8)
C31 C30 O2 C34 173.8(6)
C29 C30 O2 C34 -5.9(9)
C32 C31 O3 C35 -18.5(9)
C30 C31 O3 C35 162.4(6)
C9 N2 Sn1 N3 33.7(3)
C6 N2 Sn1 N3 -174.2(3)
C9 N2 Sn1 N1 178.7(3)
C6 N2 Sn1 N1 -29.3(3)
C9 N2 Sn1 N4 117.6(3)
C6 N2 Sn1 N4 -90.4(3)
C9 N2 Sn1 Cl1 -73.7(3)
C6 N2 Sn1 Cl1 78.3(3)
C11 N3 Sn1 N2 -34.1(3)
C14 N3 Sn1 N2 172.0(3)
C11 N3 Sn1 N1 -117.9(3)
C14 N3 Sn1 N1 88.2(4)
C11 N3 Sn1 N4 -178.0(3)
C14 N3 Sn1 N4 28.1(3)
C11 N3 Sn1 Cl1 73.1(3)
C14 N3 Sn1 Cl1 -80.8(3)
C4 N1 Sn1 N2 20.4(4)
C1 N1 Sn1 N2 -154.7(3)
C4 N1 Sn1 N3 105.8(4)
C1 N1 Sn1 N3 -69.3(4)
C4 N1 Sn1 N4 168.3(4)
C1 N1 Sn1 N4 -6.7(3)
C4 N1 Sn1 Cl1 -85.3(4)
C1 N1 Sn1 Cl1 99.6(3)
C16 N4 Sn1 N2 -102.1(4)
C19 N4 Sn1 N2 69.5(3)
C16 N4 Sn1 N3 -16.5(4)
C19 N4 Sn1 N3 155.0(3)
C16 N4 Sn1 N1 -165.7(4)
C19 N4 Sn1 N1 5.9(3)
C16 N4 Sn1 Cl1 89.4(3)
C19 N4 Sn1 Cl1 -99.0(3)
